data_4518154
loop_
_publ_author_name
'Cheng, Shao-Chi'
'Wang, Chi-Hsien'
'Lin, Yi-Chia'
'Tsuchido, Yoshitaka'
'Suzaki, Yuji'
'Sei, Yoshihisa'
'Kuo, Ting-Shen'
'Horie, Masaki'

_publ_section_title
;
 Photoinduced Mechanical Motions of Pseudorotaxane Crystals Composed of
 Azobenzene and Ferrocenyl Groups on an Axle and a Crown Ether Ring
;
_journal_name_full 'ACS Applied Materials &amp; Interfaces'
_journal_paper_doi 10.1021/acsami.0c15171
_journal_year 2020
_chemical_formula_moiety 'C25 H26 Fe N3 O, C24 H30.89 O8, F6 P'
_chemical_formula_sum 'C49 H56.89 F6 Fe N3 O9 P'
_chemical_formula_weight 1032.68
_space_group_crystal_system triclinic
_space_group_IT_number 2
_space_group_name_Hall '-P 1'
_space_group_name_H-M_alt 'P -1'
_atom_sites_solution_hydrogens geom
_audit_creation_date 2019-12-10
_audit_creation_method
;
Olex2 1.2
(compiled May 18 2018 14:05:52 for OlexSys, GUI svn.r5506)
;
_cell_angle_alpha 78.997(5)
_cell_angle_beta 78.512(5)
_cell_angle_gamma 87.801(5)
_cell_formula_units_Z 2
_cell_length_a 10.244(2)
_cell_length_b 11.330(2)
_cell_length_c 21.749(5)
_cell_measurement_reflns_used 9934
_cell_measurement_temperature 200(2)
_cell_measurement_theta_max 23.26
_cell_measurement_theta_min 2.23
_cell_volume 2428.2(9)
_computing_molecular_graphics 'Olex2 (Dolomanov et al., 2009)'
_computing_publication_material 'Olex2 (Dolomanov et al., 2009)'
_computing_structure_refinement 'ShelXL (Sheldrick, 2015)'
_diffrn_ambient_temperature 200.0
_diffrn_measured_fraction_theta_full 0.992
_diffrn_measured_fraction_theta_max 0.992
_diffrn_measurement_device_type 'D8 Venture'
_diffrn_radiation_type MoK\a
_diffrn_radiation_wavelength 0.71073
_diffrn_reflns_av_R_equivalents 0.1436
_diffrn_reflns_av_unetI/netI 0.0986
_diffrn_reflns_Laue_measured_fraction_full 0.992
_diffrn_reflns_Laue_measured_fraction_max 0.992
_diffrn_reflns_limit_h_max 12
_diffrn_reflns_limit_h_min -12
_diffrn_reflns_limit_k_max 13
_diffrn_reflns_limit_k_min -13
_diffrn_reflns_limit_l_max 25
_diffrn_reflns_limit_l_min -25
_diffrn_reflns_number 65280
_diffrn_reflns_point_group_measured_fraction_full 0.992
_diffrn_reflns_point_group_measured_fraction_max 0.992
_diffrn_reflns_theta_full 25.120
_diffrn_reflns_theta_max 25.120
_diffrn_reflns_theta_min 2.229
_exptl_absorpt_coefficient_mu 0.425
_exptl_absorpt_correction_T_max 0.7452
_exptl_absorpt_correction_T_min 0.5886
_exptl_absorpt_correction_type multi-scan
_exptl_absorpt_process_details
;
 SADABS 2016/2: Krause, L., Herbst-Irmer, R., Sheldrick G.M. & Stalke D.,
 J. Appl. Cryst. 48 (2015) 3-10
;
_exptl_crystal_colour yellow
_exptl_crystal_density_diffrn 1.412
_exptl_crystal_description prism
_exptl_crystal_F_000 1078
_exptl_crystal_size_max 0.16
_exptl_crystal_size_mid 0.07
_exptl_crystal_size_min 0.01
_refine_diff_density_max 1.460
_refine_diff_density_min -1.233
_refine_diff_density_rms 0.130
_refine_ls_extinction_method none
_refine_ls_goodness_of_fit_ref 1.162
_refine_ls_hydrogen_treatment constr
_refine_ls_matrix_type full
_refine_ls_number_parameters 691
_refine_ls_number_reflns 8605
_refine_ls_number_restraints 576
_refine_ls_restrained_S_all 1.139
_refine_ls_R_factor_all 0.2041
_refine_ls_R_factor_gt 0.1530
_refine_ls_shift/su_max 0.000
_refine_ls_shift/su_mean 0.000
_refine_ls_structure_factor_coef Fsqd
_refine_ls_weighting_details 'w=1/[\s^2^(Fo^2^)+(0.0437P)^2^+41.0419P] where P=(Fo^2^+2Fc^2^)/3'
_refine_ls_weighting_scheme calc
_refine_ls_wR_factor_gt 0.3159
_refine_ls_wR_factor_ref 0.3392
_reflns_Friedel_coverage 0.000
_reflns_number_gt 5835
_reflns_number_total 8605
_reflns_threshold_expression 'I > 2\s(I)'
_cod_data_source_file am0c15171_si_005.cif
_cod_data_source_block d18688
_cod_original_cell_volume 2428.3(9)
_cod_database_code 4518154
_shelx_shelxl_version_number 2018/3
_shelx_space_group_comment
;
The symmetry employed for this shelxl refinement is uniquely defined
by the following loop, which should always be used as a source of
symmetry information in preference to the above space-group names.
They are only intended as comments.
;
_shelx_estimated_absorpt_t_max 0.996
_shelx_estimated_absorpt_t_min 0.935
_olex2_refinement_description
;
1. Fixed Uiso
 At 1.2 times of:
  All C(H) groups, {H40A,H40B,H40} of C40, All C(H,H) groups, All C(H,H,H,H)
  groups, All N(H,H) groups
 At 1.5 times of:
  {H25A,H25B,H25C} of C25
2. Uiso/Uaniso restraints and constraints
All non-hydrogen atoms have similar U: within 2A with sigma of 0.01 and sigma
for terminal atoms of 0.02
Uanis(O3) = Uanis(O8)
3. Others
 Sof(H39C)=Sof(H39D)=Sof(H40)=Sof(O7A)=1-FVAR(1)
 Sof(H39A)=Sof(H39B)=Sof(H40A)=Sof(H40B)=Sof(O7)=FVAR(1)
 Sof(H41A)=Sof(H42C)=Sof(H42D)=Sof(O8A)=1-FVAR(2)
 Sof(H41)=Sof(H42A)=Sof(H42B)=Sof(O8)=FVAR(2)
 Sof(F1A)=Sof(F5A)=Sof(F2A)=Sof(F3A)=Sof(F4A)=Sof(F6A)=1-FVAR(3)
 Sof(F1)=Sof(F2)=Sof(F3)=Sof(F4)=Sof(F5)=Sof(F6)=FVAR(3)
4.a Ternary CH refined with riding coordinates:
 C1(H1), C2(H2), C3(H3), C4(H4), C5(H5), C6(H6), C7(H7), C8(H8), C9(H9)
4.b Secondary CH2 refined with riding coordinates:
 C11(H11A,H11B), C12(H12A,H12B), C26(H26A,H26B), C27(H27A,H27B), C28(H28A,
 H28B), C29(H29A,H29B), C30(H30A,H30B), C31(H31A,H31B), C38(H38A,H38B),
 C39(H39A,H39B), C39(H39C,H39D), C40(H40A,H40B), C42(H42A,H42B), C42(H42C,H42D),
  C43(H43A,H43B), N1(H1A,H1B)
4.c Me refined with riding coordinates:
 C25(H25A,H25B,H25C)
4.d Aromatic/amide H refined with riding coordinates:
 C14(H14), C15(H15), C17(H17), C18(H18), C20(H20), C21(H21), C23(H23),
 C24(H24), C33(H33), C34(H34), C35(H35), C36(H36), C40(H40), C41(H41),
 C41(H41A), C45(H45), C46(H46), C47(H47), C48(H48)
;
_olex2_submission_special_instructions 'No special instructions were received'

loop_
_space_group_symop_operation_xyz
'x, y, z'
'-x, -y, -z'

loop_
_atom_site_label
_atom_site_type_symbol
_atom_site_fract_x
_atom_site_fract_y
_atom_site_fract_z
_atom_site_U_iso_or_equiv
_atom_site_adp_type
_atom_site_occupancy
_atom_site_site_symmetry_order
_atom_site_calc_flag
_atom_site_refinement_flags_posn
_atom_site_refinement_flags_adp
_atom_site_refinement_flags_occupancy
_atom_site_disorder_assembly
_atom_site_disorder_group
C1 C 0.2595(13) 0.2882(12) 0.9831(6) 0.052(3) Uani 1 1 d . U . . .
H1 H 0.339891 0.341283 0.970590 0.062 Uiso 1 1 calc R . . . .
C2 C 0.2503(12) 0.1717(12) 1.0213(6) 0.048(3) Uani 1 1 d . U . . .
H2 H 0.323542 0.127134 1.040151 0.057 Uiso 1 1 calc R . . . .
C3 C 0.1197(12) 0.1276(12) 1.0266(6) 0.051(3) Uani 1 1 d . U . . .
H3 H 0.085634 0.046640 1.050232 0.061 Uiso 1 1 calc R . . . .
C4 C 0.0457(12) 0.2160(11) 0.9927(6) 0.047(3) Uani 1 1 d . U . . .
H4 H -0.049440 0.210183 0.988928 0.056 Uiso 1 1 calc R . . . .
C5 C 0.1330(12) 0.3162(11) 0.9660(6) 0.045(3) Uani 1 1 d . U . . .
H5 H 0.109549 0.392942 0.939255 0.054 Uiso 1 1 calc R . . . .
C6 C 0.3544(10) 0.1709(9) 0.8521(5) 0.033(2) Uani 1 1 d . U . . .
H6 H 0.437491 0.220492 0.840629 0.040 Uiso 1 1 calc R . . . .
C7 C 0.3407(10) 0.0512(10) 0.8883(6) 0.037(2) Uani 1 1 d . U . . .
H7 H 0.411979 0.002627 0.906783 0.045 Uiso 1 1 calc R . . . .
C8 C 0.2088(11) 0.0153(10) 0.8947(6) 0.041(2) Uani 1 1 d . U . . .
H8 H 0.170002 -0.064152 0.918237 0.049 Uiso 1 1 calc R . . . .
C9 C 0.1377(11) 0.1122(10) 0.8624(6) 0.039(2) Uani 1 1 d . U . . .
H9 H 0.042122 0.111355 0.858541 0.047 Uiso 1 1 calc R . . . .
C10 C 0.2292(9) 0.2087(9) 0.8361(5) 0.030(2) Uani 1 1 d . U . . .
C11 C 0.1950(11) 0.3275(9) 0.8001(5) 0.037(2) Uani 1 1 d . U . . .
H11A H 0.235969 0.392476 0.814463 0.044 Uiso 1 1 calc R . . . .
H11B H 0.097152 0.338816 0.808929 0.044 Uiso 1 1 calc R . . . .
C12 C 0.1916(13) 0.4402(11) 0.6868(7) 0.057(3) Uani 1 1 d . U . . .
H12A H 0.148551 0.409262 0.656118 0.068 Uiso 1 1 calc R . . . .
H12B H 0.122713 0.482594 0.713382 0.068 Uiso 1 1 calc R . . . .
C13 C 0.2972(14) 0.5275(12) 0.6506(7) 0.055(3) Uani 1 1 d . U . . .
C14 C 0.3522(15) 0.5351(13) 0.5889(7) 0.063(3) Uani 1 1 d . U . . .
H14 H 0.323533 0.479922 0.566502 0.076 Uiso 1 1 calc R . . . .
C15 C 0.4489(15) 0.6191(13) 0.5555(7) 0.065(3) Uani 1 1 d . U . . .
H15 H 0.488354 0.618704 0.512117 0.078 Uiso 1 1 calc R . . . .
C16 C 0.4864(15) 0.7041(13) 0.5876(7) 0.065(3) Uani 1 1 d . U . . .
C17 C 0.4339(15) 0.6996(13) 0.6504(7) 0.064(3) Uani 1 1 d . U . . .
H17 H 0.462045 0.756270 0.672109 0.077 Uiso 1 1 calc R . . . .
C18 C 0.3399(15) 0.6136(12) 0.6833(7) 0.060(3) Uani 1 1 d . U . . .
H18 H 0.303727 0.611546 0.727259 0.072 Uiso 1 1 calc R . . . .
C19 C 0.7059(15) 0.9535(14) 0.5357(8) 0.067(3) Uani 1 1 d . U . . .
C20 C 0.7016(15) 0.9992(14) 0.4712(7) 0.065(3) Uani 1 1 d . U . . .
H20 H 0.642572 0.966161 0.450394 0.078 Uiso 1 1 calc R . . . .
C21 C 0.7857(15) 1.0935(14) 0.4389(8) 0.069(3) Uani 1 1 d . U . . .
H21 H 0.781909 1.126607 0.395701 0.083 Uiso 1 1 calc R . . . .
C22 C 0.8739(16) 1.1401(15) 0.4674(8) 0.073(3) Uani 1 1 d . U . . .
C23 C 0.8812(16) 1.0912(15) 0.5305(8) 0.071(3) Uani 1 1 d . U . . .
H23 H 0.944316 1.122136 0.549942 0.085 Uiso 1 1 calc R . . . .
C24 C 0.7993(15) 0.9999(14) 0.5647(8) 0.068(3) Uani 1 1 d . U . . .
H24 H 0.804922 0.967605 0.607783 0.082 Uiso 1 1 calc R . . . .
C25 C 0.9797(19) 1.2552(16) 0.3656(8) 0.091(5) Uani 1 1 d . U . . .
H25A H 1.043788 1.320901 0.347874 0.137 Uiso 1 1 calc R . . . .
H25B H 1.013340 1.182857 0.349182 0.137 Uiso 1 1 calc R . . . .
H25C H 0.894142 1.278334 0.353188 0.137 Uiso 1 1 calc R . . . .
C26 C -0.1798(10) 0.2003(10) 0.7681(6) 0.038(2) Uani 1 1 d . U . . .
H26A H -0.273842 0.211507 0.763326 0.045 Uiso 1 1 calc R . . . .
H26B H -0.167666 0.116453 0.789483 0.045 Uiso 1 1 calc R . . . .
C27 C -0.0870(10) 0.2275(12) 0.7033(6) 0.046(2) Uani 1 1 d . U . . .
H27A H -0.121239 0.188911 0.672516 0.055 Uiso 1 1 calc R . . . .
H27B H -0.083848 0.315442 0.687203 0.055 Uiso 1 1 calc R . . . .
C28 C 0.0697(12) 0.0621(12) 0.6956(7) 0.056(3) Uani 1 1 d . U . . .
H28A H 0.073948 0.061722 0.649791 0.068 Uiso 1 1 calc R . . . .
H28B H -0.003235 0.008050 0.720958 0.068 Uiso 1 1 calc R . . . .
C29 C 0.2003(12) 0.0200(12) 0.7141(7) 0.054(3) Uani 1 1 d . U . . .
H29A H 0.193326 0.013398 0.760713 0.064 Uiso 1 1 calc R . . . .
H29B H 0.223521 -0.060053 0.703150 0.064 Uiso 1 1 calc R . . . .
C30 C 0.4318(11) 0.0695(11) 0.6917(6) 0.047(3) Uani 1 1 d . U . . .
H30A H 0.452711 -0.011812 0.682065 0.056 Uiso 1 1 calc R . . . .
H30B H 0.434659 0.066955 0.737201 0.056 Uiso 1 1 calc R . . . .
C31 C 0.5308(12) 0.1571(11) 0.6505(6) 0.048(3) Uani 1 1 d . U . . .
H31A H 0.621383 0.122229 0.647971 0.058 Uiso 1 1 calc R . . . .
H31B H 0.511844 0.176405 0.606795 0.058 Uiso 1 1 calc R . . . .
C32 C 0.6212(12) 0.3501(11) 0.6480(6) 0.048(2) Uani 1 1 d . U . . .
C33 C 0.6974(13) 0.3520(12) 0.5879(7) 0.056(3) Uani 1 1 d . U . . .
H33 H 0.685423 0.291796 0.564548 0.067 Uiso 1 1 calc R . . . .
C34 C 0.7931(15) 0.4432(14) 0.5611(8) 0.068(3) Uani 1 1 d . U . . .
H34 H 0.847258 0.442568 0.520277 0.082 Uiso 1 1 calc R . . . .
C35 C 0.8084(15) 0.5305(14) 0.5927(7) 0.070(3) Uani 1 1 d . U . . .
H35 H 0.872492 0.592094 0.574270 0.084 Uiso 1 1 calc R . . . .
C36 C 0.7294(13) 0.5305(13) 0.6533(7) 0.060(3) Uani 1 1 d . U . . .
H36 H 0.739971 0.593266 0.675305 0.072 Uiso 1 1 calc R . . . .
C37 C 0.6375(12) 0.4424(11) 0.6814(6) 0.046(2) Uani 1 1 d . U . . .
C38 C 0.5886(11) 0.5125(11) 0.7798(6) 0.042(2) Uani 1 1 d . U . . .
H38A H 0.572194 0.595987 0.759114 0.051 Uiso 1 1 calc R . . . .
H38B H 0.683676 0.505496 0.783072 0.051 Uiso 1 1 calc R . . . .
C39 C 0.5030(10) 0.4855(11) 0.8453(6) 0.042(2) Uani 1 1 d . U . . .
H39A H 0.510818 0.398770 0.862754 0.050 Uiso 0.89(4) 1 calc R . P A 1
H39B H 0.538442 0.530546 0.873227 0.050 Uiso 0.89(4) 1 calc R . P A 1
H39C H 0.534673 0.524207 0.876815 0.050 Uiso 0.11(4) 1 calc R . P A 2
H39D H 0.487768 0.398511 0.861918 0.050 Uiso 0.11(4) 1 calc R . P A 2
C40 C 0.3382(11) 0.6340(11) 0.8516(7) 0.047(2) Uani 1 1 d . U . . .
H40A H 0.379585 0.684398 0.810433 0.057 Uiso 0.89(4) 1 calc R . P A 1
H40B H 0.379387 0.656370 0.885269 0.057 Uiso 0.89(4) 1 calc R . P A 1
H40 H 0.399491 0.676391 0.866893 0.057 Uiso 0.11(4) 1 calc R . P A 2
C41 C 0.1974(12) 0.6615(12) 0.8648(7) 0.055(3) Uani 1 1 d . U . . .
H41 H 0.157692 0.705428 0.896850 0.066 Uiso 0.752(19) 1 calc R . P B 1
H41A H 0.174331 0.742270 0.868444 0.066 Uiso 0.248(19) 1 calc R . P B 2
C42 C -0.0160(11) 0.6472(11) 0.8414(7) 0.056(3) Uani 1 1 d . U . . .
H42A H -0.023887 0.725648 0.855500 0.067 Uiso 0.752(19) 1 calc R . P B 1
H42B H -0.048885 0.659057 0.800783 0.067 Uiso 0.752(19) 1 calc R . P B 1
H42C H -0.034029 0.732637 0.844255 0.067 Uiso 0.248(19) 1 calc R . P B 2
H42D H -0.010202 0.634929 0.797032 0.067 Uiso 0.248(19) 1 calc R . P B 2
C43 C -0.1053(12) 0.5658(11) 0.8876(7) 0.051(3) Uani 1 1 d . U . . .
H43A H -0.194733 0.602732 0.895747 0.061 Uiso 1 1 calc R . . . .
H43B H -0.072783 0.547401 0.928268 0.061 Uiso 1 1 calc R . . . .
C44 C -0.2012(11) 0.3673(10) 0.8965(6) 0.039(2) Uani 1 1 d . U . . .
C45 C -0.2742(12) 0.3658(12) 0.9575(6) 0.048(3) Uani 1 1 d . U . . .
H45 H -0.265765 0.429950 0.978954 0.058 Uiso 1 1 calc R . . . .
C46 C -0.3599(13) 0.2705(13) 0.9876(7) 0.057(3) Uani 1 1 d . U . . .
H46 H -0.407762 0.269064 1.029878 0.068 Uiso 1 1 calc R . . . .
C47 C -0.3758(13) 0.1796(13) 0.9571(6) 0.053(3) Uani 1 1 d . U . . .
H47 H -0.435576 0.115629 0.977715 0.064 Uiso 1 1 calc R . . . .
C48 C -0.3045(11) 0.1803(11) 0.8958(6) 0.041(2) Uani 1 1 d . U . . .
H48 H -0.315822 0.116350 0.874715 0.049 Uiso 1 1 calc R . . . .
C49 C -0.2163(10) 0.2737(10) 0.8643(6) 0.035(2) Uani 1 1 d . U . . .
F1 F 0.7228(17) -0.0262(13) 0.7262(7) 0.055(3) Uani 0.68(3) 1 d . U P C 1
F2 F 0.8116(18) -0.1070(18) 0.8167(8) 0.043(4) Uani 0.68(3) 1 d . U P C 1
F3 F 0.6581(19) -0.2549(14) 0.8406(10) 0.061(4) Uani 0.68(3) 1 d . U P C 1
F4 F 0.5714(19) -0.1705(17) 0.7515(9) 0.048(4) Uani 0.68(3) 1 d . U P C 1
F5 F 0.6101(16) -0.0537(14) 0.8274(9) 0.055(4) Uani 0.68(3) 1 d . U P C 1
F6 F 0.7789(16) -0.2270(15) 0.7412(9) 0.066(4) Uani 0.68(3) 1 d . U P C 1
Fe1 Fe 0.20903(14) 0.16689(14) 0.93267(8) 0.0300(4) Uani 1 1 d . U . . .
N1 N 0.2441(10) 0.3350(8) 0.7294(5) 0.046(2) Uani 1 1 d . U . . .
H1A H 0.221564 0.265754 0.718730 0.055 Uiso 1 1 calc R . . . .
H1B H 0.334643 0.339219 0.721175 0.055 Uiso 1 1 calc R . . . .
N2 N 0.5806(13) 0.7972(12) 0.5448(6) 0.071(3) Uani 1 1 d . U . . .
N3 N 0.6215(13) 0.8551(12) 0.5777(6) 0.070(3) Uani 1 1 d . U . . .
O1 O 0.9617(12) 1.2309(11) 0.4350(6) 0.093(3) Uani 1 1 d . U . . .
O2 O -0.1448(6) 0.2831(6) 0.8040(4) 0.0316(16) Uani 1 1 d . U . . .
O3 O 0.0456(7) 0.1836(7) 0.7081(4) 0.0484(16) Uani 1 1 d . U . . .
O4 O 0.3006(7) 0.1057(8) 0.6801(4) 0.0478(19) Uani 1 1 d . U . . .
O5 O 0.5238(8) 0.2649(7) 0.6771(4) 0.0452(19) Uani 1 1 d . U . . .
O6 O 0.5590(8) 0.4296(7) 0.7413(4) 0.0426(18) Uani 1 1 d . U . . .
O7 O 0.3678(9) 0.5137(14) 0.8486(9) 0.042(3) Uani 0.89(4) 1 d . U P A 1
O8 O 0.1272(10) 0.6183(11) 0.8267(8) 0.0484(16) Uani 0.752(19) 1 d . U P B 1
O9 O -0.1131(7) 0.4552(7) 0.8629(4) 0.0442(18) Uani 1 1 d . U . . .
P1 P 0.6901(3) -0.1397(3) 0.78469(16) 0.0392(8) Uani 1 1 d . U . . .
O7A O 0.379(9) 0.553(11) 0.820(7) 0.044(4) Uani 0.11(4) 1 d . U P A 2
O8A O 0.107(3) 0.594(3) 0.872(3) 0.052(4) Uani 0.248(19) 1 d . U P B 2
F1A F 0.547(4) -0.157(4) 0.7727(19) 0.047(6) Uani 0.32(3) 1 d . U P C 2
F5A F 0.614(4) -0.019(3) 0.8014(18) 0.049(5) Uani 0.32(3) 1 d . U P C 2
F2A F 0.761(3) -0.074(3) 0.7231(17) 0.059(5) Uani 0.32(3) 1 d . U P C 2
F3A F 0.832(5) -0.117(4) 0.796(2) 0.048(6) Uani 0.32(3) 1 d . U P C 2
F4A F 0.629(4) -0.219(3) 0.853(2) 0.058(6) Uani 0.32(3) 1 d . U P C 2
F6A F 0.755(3) -0.257(3) 0.772(2) 0.057(5) Uani 0.32(3) 1 d . U P C 2

loop_
_atom_site_aniso_label
_atom_site_aniso_U_11
_atom_site_aniso_U_22
_atom_site_aniso_U_33
_atom_site_aniso_U_23
_atom_site_aniso_U_13
_atom_site_aniso_U_12
C1 0.050(6) 0.055(6) 0.050(6) -0.019(5) -0.002(5) 0.011(5)
C2 0.046(5) 0.059(6) 0.038(6) -0.015(5) -0.006(5) 0.012(5)
C3 0.044(5) 0.060(6) 0.046(6) -0.010(5) -0.004(5) 0.015(5)
C4 0.036(5) 0.058(6) 0.045(6) -0.013(5) -0.006(5) 0.017(5)
C5 0.045(5) 0.043(5) 0.044(6) -0.016(5) 0.001(5) 0.018(5)
C6 0.019(4) 0.030(4) 0.051(5) -0.015(4) -0.007(4) 0.010(4)
C7 0.028(5) 0.035(5) 0.048(5) -0.010(4) -0.007(4) 0.007(4)
C8 0.034(5) 0.032(5) 0.053(6) -0.010(4) 0.004(4) 0.005(4)
C9 0.024(5) 0.033(5) 0.060(6) -0.012(4) -0.006(4) 0.002(4)
C10 0.017(4) 0.023(4) 0.053(5) -0.018(4) -0.007(4) 0.005(3)
C11 0.030(5) 0.030(5) 0.053(5) -0.016(4) -0.010(4) 0.005(4)
C12 0.058(6) 0.040(5) 0.060(6) 0.004(5) 0.001(5) 0.012(5)
C13 0.060(6) 0.047(5) 0.052(5) 0.001(5) -0.011(5) 0.008(5)
C14 0.070(7) 0.059(6) 0.057(6) -0.006(6) -0.007(6) 0.001(5)
C15 0.069(7) 0.063(6) 0.058(6) -0.008(5) -0.002(6) -0.005(6)
C16 0.072(6) 0.060(6) 0.064(6) -0.010(5) -0.011(5) -0.006(5)
C17 0.075(7) 0.060(6) 0.063(6) -0.015(6) -0.021(6) -0.012(6)
C18 0.070(6) 0.055(6) 0.059(6) -0.010(5) -0.022(5) -0.007(5)
C19 0.064(6) 0.067(6) 0.068(6) -0.019(5) -0.004(5) 0.007(5)
C20 0.062(6) 0.070(7) 0.063(7) -0.020(6) -0.010(6) 0.010(6)
C21 0.059(7) 0.079(7) 0.066(7) -0.012(6) -0.005(6) 0.003(6)
C22 0.068(6) 0.078(6) 0.072(6) -0.023(6) -0.002(6) -0.010(5)
C23 0.066(7) 0.084(7) 0.071(7) -0.037(6) -0.008(6) -0.006(6)
C24 0.070(7) 0.077(7) 0.062(7) -0.033(6) -0.006(6) 0.009(6)
C25 0.100(12) 0.088(11) 0.077(11) -0.009(9) 0.002(10) -0.026(9)
C26 0.018(4) 0.048(5) 0.054(5) -0.023(5) -0.010(4) -0.001(4)
C27 0.025(5) 0.061(6) 0.061(6) -0.028(5) -0.015(4) 0.006(4)
C28 0.037(5) 0.062(6) 0.075(6) -0.033(5) -0.004(5) 0.011(5)
C29 0.036(5) 0.061(6) 0.063(6) -0.021(5) -0.002(5) 0.006(5)
C30 0.041(5) 0.053(6) 0.054(6) -0.022(5) -0.017(5) 0.015(5)
C31 0.040(5) 0.054(6) 0.055(6) -0.025(5) -0.007(5) 0.012(5)
C32 0.044(5) 0.048(5) 0.052(5) -0.014(4) -0.003(4) 0.008(4)
C33 0.057(6) 0.052(6) 0.056(6) -0.016(5) 0.000(5) -0.001(5)
C34 0.064(6) 0.067(7) 0.064(7) -0.009(6) 0.011(6) -0.004(6)
C35 0.065(6) 0.069(7) 0.065(7) -0.007(6) 0.007(6) -0.008(6)
C36 0.054(6) 0.060(6) 0.061(6) -0.013(5) 0.001(5) -0.002(5)
C37 0.038(5) 0.048(5) 0.050(5) -0.013(4) -0.002(4) 0.005(4)
C38 0.029(5) 0.044(5) 0.059(6) -0.013(5) -0.019(4) 0.002(4)
C39 0.028(4) 0.040(5) 0.063(6) -0.020(5) -0.015(4) 0.004(4)
C40 0.027(4) 0.046(5) 0.078(6) -0.033(5) -0.013(4) 0.004(4)
C41 0.032(5) 0.054(5) 0.089(6) -0.042(5) -0.011(5) 0.006(4)
C42 0.033(5) 0.046(5) 0.097(6) -0.032(5) -0.020(5) 0.021(4)
C43 0.035(5) 0.044(5) 0.089(7) -0.037(5) -0.026(5) 0.022(4)
C44 0.028(4) 0.045(5) 0.058(5) -0.032(4) -0.024(4) 0.016(4)
C45 0.043(5) 0.060(6) 0.054(6) -0.030(5) -0.022(5) 0.017(5)
C46 0.044(6) 0.074(7) 0.055(6) -0.020(5) -0.012(5) 0.014(5)
C47 0.041(5) 0.061(6) 0.058(6) -0.013(5) -0.012(5) 0.011(5)
C48 0.032(5) 0.043(5) 0.050(6) -0.013(5) -0.011(4) 0.005(4)
C49 0.026(4) 0.037(4) 0.050(5) -0.020(4) -0.018(4) 0.012(4)
F1 0.076(8) 0.031(7) 0.061(6) 0.002(6) -0.029(6) -0.010(6)
F2 0.032(7) 0.043(6) 0.064(9) -0.023(7) -0.021(7) -0.001(5)
F3 0.068(9) 0.039(8) 0.080(9) -0.004(6) -0.027(7) -0.011(6)
F4 0.047(8) 0.041(6) 0.070(10) -0.027(7) -0.029(7) 0.001(5)
F5 0.055(6) 0.042(7) 0.070(9) -0.021(6) -0.008(7) 0.016(6)
F6 0.078(7) 0.051(7) 0.069(9) -0.030(7) 0.003(7) 0.006(6)
Fe1 0.0173(7) 0.0302(8) 0.0423(10) -0.0098(7) -0.0041(6) 0.0100(6)
N1 0.047(5) 0.030(4) 0.052(5) -0.005(4) 0.007(4) 0.011(4)
N2 0.077(6) 0.067(6) 0.071(6) -0.019(5) -0.010(5) -0.005(5)
N3 0.066(6) 0.068(6) 0.074(6) -0.013(5) -0.015(5) 0.006(5)
O1 0.082(7) 0.094(7) 0.097(7) -0.019(6) 0.003(6) -0.020(6)
O2 0.022(3) 0.029(3) 0.049(4) -0.022(3) -0.005(3) 0.000(3)
O3 0.027(3) 0.051(3) 0.077(4) -0.037(3) -0.011(3) 0.010(3)
O4 0.030(4) 0.060(5) 0.055(5) -0.016(4) -0.007(3) 0.011(3)
O5 0.043(4) 0.048(4) 0.049(4) -0.022(4) -0.008(3) 0.007(3)
O6 0.040(4) 0.046(4) 0.045(4) -0.016(3) -0.007(3) -0.001(3)
O7 0.024(4) 0.040(5) 0.071(7) -0.025(5) -0.014(4) 0.002(4)
O8 0.027(3) 0.051(3) 0.077(4) -0.037(3) -0.011(3) 0.010(3)
O9 0.032(4) 0.039(4) 0.077(5) -0.039(4) -0.023(4) 0.014(3)
P1 0.0352(16) 0.0291(15) 0.059(2) -0.0156(14) -0.0171(15) 0.0030(12)
O7A 0.025(6) 0.042(7) 0.071(8) -0.025(7) -0.013(7) 0.006(6)
O8A 0.028(6) 0.049(6) 0.089(7) -0.036(6) -0.012(6) 0.011(6)
F1A 0.041(10) 0.039(10) 0.068(13) -0.012(11) -0.027(10) 0.001(9)
F5A 0.049(9) 0.034(10) 0.068(11) -0.005(9) -0.025(9) 0.003(8)
F2A 0.063(10) 0.054(10) 0.061(9) -0.013(10) -0.013(9) 0.009(9)
F3A 0.044(10) 0.043(9) 0.066(11) -0.020(10) -0.024(10) 0.003(8)
F4A 0.061(11) 0.048(12) 0.064(11) -0.007(10) -0.012(9) 0.003(10)
F6A 0.066(9) 0.035(9) 0.075(11) -0.015(9) -0.022(9) -0.002(8)

loop_
_atom_type_symbol
_atom_type_description
_atom_type_scat_dispersion_real
_atom_type_scat_dispersion_imag
_atom_type_scat_source
C C 0.0033 0.0016 'International Tables Vol C Tables 4.2.6.8 and 6.1.1.4'
H H 0.0000 0.0000 'International Tables Vol C Tables 4.2.6.8 and 6.1.1.4'
F F 0.0171 0.0103 'International Tables Vol C Tables 4.2.6.8 and 6.1.1.4'
Fe Fe 0.3463 0.8444 'International Tables Vol C Tables 4.2.6.8 and 6.1.1.4'
N N 0.0061 0.0033 'International Tables Vol C Tables 4.2.6.8 and 6.1.1.4'
O O 0.0106 0.0060 'International Tables Vol C Tables 4.2.6.8 and 6.1.1.4'
P P 0.1023 0.0942 'International Tables Vol C Tables 4.2.6.8 and 6.1.1.4'

loop_
_geom_angle_atom_site_label_1
_geom_angle_atom_site_label_2
_geom_angle_atom_site_label_3
_geom_angle
_geom_angle_site_symmetry_1
_geom_angle_site_symmetry_3
_geom_angle_publ_flag
C2 C1 H1 126.3 . . ?
C2 C1 C5 107.4(12) . . ?
C2 C1 Fe1 70.4(7) . . ?
C5 C1 H1 126.3 . . ?
C5 C1 Fe1 68.8(7) . . ?
Fe1 C1 H1 126.3 . . ?
C1 C2 H2 126.0 . . ?
C1 C2 C3 107.9(11) . . ?
C1 C2 Fe1 69.5(7) . . ?
C3 C2 H2 126.0 . . ?
C3 C2 Fe1 68.7(7) . . ?
Fe1 C2 H2 126.0 . . ?
C2 C3 H3 125.4 . . ?
C2 C3 Fe1 70.8(7) . . ?
C4 C3 C2 109.3(12) . . ?
C4 C3 H3 125.4 . . ?
C4 C3 Fe1 69.7(7) . . ?
Fe1 C3 H3 125.4 . . ?
C3 C4 H4 126.8 . . ?
C3 C4 C5 106.5(11) . . ?
C3 C4 Fe1 69.7(7) . . ?
C5 C4 H4 126.8 . . ?
C5 C4 Fe1 69.3(6) . . ?
Fe1 C4 H4 126.8 . . ?
C1 C5 C4 108.9(11) . . ?
C1 C5 H5 125.5 . . ?
C1 C5 Fe1 70.3(7) . . ?
C4 C5 H5 125.5 . . ?
C4 C5 Fe1 69.6(7) . . ?
Fe1 C5 H5 125.5 . . ?
C7 C6 H6 125.8 . . ?
C7 C6 Fe1 70.4(6) . . ?
C10 C6 H6 125.8 . . ?
C10 C6 C7 108.5(9) . . ?
C10 C6 Fe1 68.7(6) . . ?
Fe1 C6 H6 125.8 . . ?
C6 C7 H7 126.1 . . ?
C6 C7 Fe1 69.1(6) . . ?
C8 C7 C6 107.8(9) . . ?
C8 C7 H7 126.1 . . ?
C8 C7 Fe1 69.0(6) . . ?
Fe1 C7 H7 126.1 . . ?
C7 C8 H8 125.7 . . ?
C7 C8 C9 108.7(10) . . ?
C7 C8 Fe1 71.3(7) . . ?
C9 C8 H8 125.7 . . ?
C9 C8 Fe1 68.5(6) . . ?
Fe1 C8 H8 125.7 . . ?
C8 C9 H9 126.3 . . ?
C8 C9 Fe1 70.0(7) . . ?
C10 C9 C8 107.4(9) . . ?
C10 C9 H9 126.3 . . ?
C10 C9 Fe1 69.8(6) . . ?
Fe1 C9 H9 126.3 . . ?
C6 C10 C11 127.7(9) . . ?
C6 C10 Fe1 70.5(6) . . ?
C9 C10 C6 107.6(9) . . ?
C9 C10 C11 124.7(9) . . ?
C9 C10 Fe1 69.1(7) . . ?
C11 C10 Fe1 124.6(7) . . ?
C10 C11 H11A 109.5 . . ?
C10 C11 H11B 109.5 . . ?
C10 C11 N1 110.6(8) . . ?
H11A C11 H11B 108.1 . . ?
N1 C11 H11A 109.5 . . ?
N1 C11 H11B 109.5 . . ?
H12A C12 H12B 107.8 . . ?
C13 C12 H12A 109.0 . . ?
C13 C12 H12B 109.0 . . ?
C13 C12 N1 113.1(11) . . ?
N1 C12 H12A 109.0 . . ?
N1 C12 H12B 109.0 . . ?
C14 C13 C12 124.7(14) . . ?
C14 C13 C18 117.1(14) . . ?
C18 C13 C12 118.1(13) . . ?
C13 C14 H14 118.0 . . ?
C13 C14 C15 123.9(15) . . ?
C15 C14 H14 118.0 . . ?
C14 C15 H15 121.0 . . ?
C14 C15 C16 118.0(14) . . ?
C16 C15 H15 121.0 . . ?
C15 C16 N2 112.9(13) . . ?
C17 C16 C15 120.1(14) . . ?
C17 C16 N2 126.9(14) . . ?
C16 C17 H17 119.5 . . ?
C16 C17 C18 121.0(14) . . ?
C18 C17 H17 119.5 . . ?
C13 C18 H18 120.2 . . ?
C17 C18 C13 119.7(14) . . ?
C17 C18 H18 120.2 . . ?
C20 C19 C24 119.8(15) . . ?
C20 C19 N3 125.5(15) . . ?
C24 C19 N3 114.6(14) . . ?
C19 C20 H20 120.8 . . ?
C21 C20 C19 118.4(15) . . ?
C21 C20 H20 120.8 . . ?
C20 C21 H21 119.1 . . ?
C22 C21 C20 121.8(16) . . ?
C22 C21 H21 119.1 . . ?
C21 C22 C23 119.5(16) . . ?
C21 C22 O1 122.3(16) . . ?
O1 C22 C23 118.1(15) . . ?
C22 C23 H23 119.5 . . ?
C24 C23 C22 121.1(15) . . ?
C24 C23 H23 119.5 . . ?
C19 C24 H24 120.3 . . ?
C23 C24 C19 119.4(16) . . ?
C23 C24 H24 120.3 . . ?
H25A C25 H25B 109.5 . . ?
H25A C25 H25C 109.5 . . ?
H25B C25 H25C 109.5 . . ?
O1 C25 H25A 109.5 . . ?
O1 C25 H25B 109.5 . . ?
O1 C25 H25C 109.5 . . ?
H26A C26 H26B 108.7 . . ?
C27 C26 H26A 110.6 . . ?
C27 C26 H26B 110.6 . . ?
O2 C26 H26A 110.6 . . ?
O2 C26 H26B 110.6 . . ?
O2 C26 C27 105.8(9) . . ?
C26 C27 H27A 109.6 . . ?
C26 C27 H27B 109.6 . . ?
H27A C27 H27B 108.1 . . ?
O3 C27 C26 110.4(10) . . ?
O3 C27 H27A 109.6 . . ?
O3 C27 H27B 109.6 . . ?
H28A C28 H28B 108.5 . . ?
C29 C28 H28A 110.2 . . ?
C29 C28 H28B 110.2 . . ?
O3 C28 H28A 110.2 . . ?
O3 C28 H28B 110.2 . . ?
O3 C28 C29 107.8(10) . . ?
C28 C29 H29A 110.1 . . ?
C28 C29 H29B 110.1 . . ?
H29A C29 H29B 108.4 . . ?
O4 C29 C28 108.2(11) . . ?
O4 C29 H29A 110.1 . . ?
O4 C29 H29B 110.1 . . ?
H30A C30 H30B 108.3 . . ?
C31 C30 H30A 109.9 . . ?
C31 C30 H30B 109.9 . . ?
O4 C30 H30A 109.9 . . ?
O4 C30 H30B 109.9 . . ?
O4 C30 C31 108.9(10) . . ?
C30 C31 H31A 109.9 . . ?
C30 C31 H31B 109.9 . . ?
H31A C31 H31B 108.3 . . ?
O5 C31 C30 109.0(10) . . ?
O5 C31 H31A 109.9 . . ?
O5 C31 H31B 109.9 . . ?
C33 C32 C37 119.3(12) . . ?
C33 C32 O5 123.6(12) . . ?
O5 C32 C37 117.1(11) . . ?
C32 C33 H33 119.9 . . ?
C32 C33 C34 120.1(13) . . ?
C34 C33 H33 119.9 . . ?
C33 C34 H34 119.7 . . ?
C35 C34 C33 120.6(14) . . ?
C35 C34 H34 119.7 . . ?
C34 C35 H35 120.2 . . ?
C34 C35 C36 119.6(14) . . ?
C36 C35 H35 120.2 . . ?
C35 C36 H36 119.3 . . ?
C37 C36 C35 121.5(14) . . ?
C37 C36 H36 119.3 . . ?
C36 C37 C32 118.9(12) . . ?
C36 C37 O6 126.9(12) . . ?
O6 C37 C32 114.2(11) . . ?
H38A C38 H38B 108.1 . . ?
C39 C38 H38A 109.6 . . ?
C39 C38 H38B 109.6 . . ?
O6 C38 H38A 109.6 . . ?
O6 C38 H38B 109.6 . . ?
O6 C38 C39 110.3(9) . . ?
C38 C39 H39A 108.4 . . ?
C38 C39 H39B 108.4 . . ?
C38 C39 H39C 113.4 . . ?
C38 C39 H39D 113.4 . . ?
C38 C39 O7A 91(5) . . ?
H39A C39 H39B 107.5 . . ?
H39C C39 H39D 110.7 . . ?
O7 C39 C38 115.4(12) . . ?
O7 C39 H39A 108.4 . . ?
O7 C39 H39B 108.4 . . ?
O7A C39 H39C 113.4 . . ?
O7A C39 H39D 113.4 . . ?
H40A C40 H40B 107.6 . . ?
C41 C40 H40A 108.6 . . ?
C41 C40 H40B 108.6 . . ?
C41 C40 H40 120.2 . . ?
O7 C40 H40A 108.6 . . ?
O7 C40 H40B 108.6 . . ?
O7 C40 C41 114.7(10) . . ?
O7A C40 H40 120.2 . . ?
O7A C40 C41 120(4) . . ?
C40 C41 H41 123.3 . . ?
C40 C41 H41A 116.5 . . ?
O8 C41 C40 113.4(11) . . ?
O8 C41 H41 123.3 . . ?
O8A C41 C40 127.0(19) . . ?
O8A C41 H41A 116.5 . . ?
H42A C42 H42B 106.9 . . ?
H42C C42 H42D 110.7 . . ?
C43 C42 H42A 107.3 . . ?
C43 C42 H42B 107.3 . . ?
C43 C42 H42C 113.4 . . ?
C43 C42 H42D 113.4 . . ?
C43 C42 O8 120.1(11) . . ?
C43 C42 O8A 91.4(19) . . ?
O8 C42 H42A 107.3 . . ?
O8 C42 H42B 107.3 . . ?
O8A C42 H42C 113.4 . . ?
O8A C42 H42D 113.4 . . ?
C42 C43 H43A 109.9 . . ?
C42 C43 H43B 109.9 . . ?
C42 C43 O9 108.8(11) . . ?
H43A C43 H43B 108.3 . . ?
O9 C43 H43A 109.9 . . ?
O9 C43 H43B 109.9 . . ?
C45 C44 C49 119.8(12) . . ?
O9 C44 C45 125.1(10) . . ?
O9 C44 C49 115.2(10) . . ?
C44 C45 H45 119.9 . . ?
C44 C45 C46 120.2(12) . . ?
C46 C45 H45 119.9 . . ?
C45 C46 H46 119.6 . . ?
C47 C46 C45 120.7(13) . . ?
C47 C46 H46 119.6 . . ?
C46 C47 H47 120.1 . . ?
C46 C47 C48 119.8(13) . . ?
C48 C47 H47 120.1 . . ?
C47 C48 H48 119.4 . . ?
C47 C48 C49 121.1(12) . . ?
C49 C48 H48 119.4 . . ?
C48 C49 C44 118.4(11) . . ?
O2 C49 C44 116.5(10) . . ?
O2 C49 C48 125.1(10) . . ?
C1 Fe1 C2 40.2(5) . . ?
C1 Fe1 C6 108.2(5) . . ?
C1 Fe1 C7 125.1(5) . . ?
C2 Fe1 C7 109.6(5) . . ?
C3 Fe1 C1 68.2(6) . . ?
C3 Fe1 C2 40.6(5) . . ?
C3 Fe1 C4 40.6(5) . . ?
C3 Fe1 C6 158.6(4) . . ?
C3 Fe1 C7 123.1(5) . . ?
C3 Fe1 C8 108.3(5) . . ?
C4 Fe1 C1 69.3(5) . . ?
C4 Fe1 C2 68.6(5) . . ?
C4 Fe1 C6 159.8(4) . . ?
C4 Fe1 C7 157.1(5) . . ?
C4 Fe1 C8 121.3(5) . . ?
C5 Fe1 C1 40.8(5) . . ?
C5 Fe1 C2 67.9(5) . . ?
C5 Fe1 C3 68.1(5) . . ?
C5 Fe1 C4 41.1(5) . . ?
C5 Fe1 C6 123.9(5) . . ?
C5 Fe1 C7 161.1(5) . . ?
C5 Fe1 C8 157.1(5) . . ?
C6 Fe1 C2 123.1(5) . . ?
C6 Fe1 C7 40.5(4) . . ?
C8 Fe1 C1 160.9(5) . . ?
C8 Fe1 C2 125.1(5) . . ?
C8 Fe1 C6 67.8(4) . . ?
C8 Fe1 C7 39.7(4) . . ?
C9 Fe1 C1 156.3(5) . . ?
C9 Fe1 C2 161.1(5) . . ?
C9 Fe1 C3 123.5(5) . . ?
C9 Fe1 C4 105.3(5) . . ?
C9 Fe1 C5 120.1(5) . . ?
C9 Fe1 C6 68.6(4) . . ?
C9 Fe1 C7 68.6(4) . . ?
C9 Fe1 C8 41.5(4) . . ?
C9 Fe1 C10 41.1(4) . . ?
C10 Fe1 C1 121.0(5) . . ?
C10 Fe1 C2 157.3(5) . . ?
C10 Fe1 C3 159.6(4) . . ?
C10 Fe1 C4 122.1(4) . . ?
C10 Fe1 C5 106.0(4) . . ?
C10 Fe1 C6 40.7(4) . . ?
C10 Fe1 C7 68.7(4) . . ?
C10 Fe1 C8 69.0(4) . . ?
C11 N1 C12 115.5(9) . . ?
C11 N1 H1A 108.4 . . ?
C11 N1 H1B 108.4 . . ?
C12 N1 H1A 108.4 . . ?
C12 N1 H1B 108.4 . . ?
H1A N1 H1B 107.5 . . ?
N3 N2 C16 108.1(13) . . ?
N2 N3 C19 108.6(13) . . ?
C22 O1 C25 116.6(13) . . ?
C49 O2 C26 115.5(8) . . ?
C27 O3 C28 113.7(9) . . ?
C29 O4 C30 112.4(9) . . ?
C32 O5 C31 115.7(9) . . ?
C37 O6 C38 114.9(9) . . ?
C40 O7 C39 113.6(10) . . ?
C41 O8 C42 112.3(11) . . ?
C44 O9 C43 119.6(9) . . ?
F1 P1 F2 92.5(9) . . ?
F1 P1 F6 90.4(7) . . ?
F3 P1 F1 177.9(8) . . ?
F3 P1 F2 88.7(10) . . ?
F3 P1 F4 92.4(10) . . ?
F3 P1 F6 87.9(7) . . ?
F4 P1 F1 86.4(9) . . ?
F4 P1 F2 178.8(9) . . ?
F4 P1 F6 84.5(9) . . ?
F5 P1 F1 89.3(7) . . ?
F5 P1 F2 82.4(9) . . ?
F5 P1 F3 92.5(7) . . ?
F5 P1 F4 98.0(10) . . ?
F5 P1 F6 177.5(9) . . ?
F6 P1 F2 95.1(9) . . ?
F1A P1 F5A 76.8(19) . . ?
F1A P1 F4A 82(2) . . ?
F2A P1 F1A 104(2) . . ?
F2A P1 F5A 91.5(15) . . ?
F2A P1 F3A 75(2) . . ?
F2A P1 F4A 173.2(18) . . ?
F2A P1 F6A 92.0(16) . . ?
F3A P1 F1A 178(2) . . ?
F3A P1 F5A 101(2) . . ?
F3A P1 F4A 99(2) . . ?
F4A P1 F5A 93.5(15) . . ?
F6A P1 F1A 101.2(19) . . ?
F6A P1 F5A 176.3(17) . . ?
F6A P1 F3A 81(2) . . ?
F6A P1 F4A 83.1(16) . . ?
C40 O7A C39 109(8) . . ?
C41 O8A C42 116(3) . . ?

loop_
_geom_bond_atom_site_label_1
_geom_bond_atom_site_label_2
_geom_bond_distance
_geom_bond_site_symmetry_2
_geom_bond_publ_flag
C1 H1 1.0000 . ?
C1 C2 1.415(18) . ?
C1 C5 1.426(17) . ?
C1 Fe1 2.053(13) . ?
C2 H2 1.0000 . ?
C2 C3 1.422(18) . ?
C2 Fe1 2.065(12) . ?
C3 H3 1.0000 . ?
C3 C4 1.415(16) . ?
C3 Fe1 2.037(13) . ?
C4 H4 1.0000 . ?
C4 C5 1.430(17) . ?
C4 Fe1 2.037(11) . ?
C5 H5 1.0000 . ?
C5 Fe1 2.034(11) . ?
C6 H6 1.0000 . ?
C6 C7 1.430(15) . ?
C6 C10 1.424(13) . ?
C6 Fe1 2.057(11) . ?
C7 H7 1.0000 . ?
C7 C8 1.398(15) . ?
C7 Fe1 2.073(11) . ?
C8 H8 1.0000 . ?
C8 C9 1.442(15) . ?
C8 Fe1 2.043(11) . ?
C9 H9 1.0000 . ?
C9 C10 1.423(15) . ?
C9 Fe1 2.023(12) . ?
C10 C11 1.490(14) . ?
C10 Fe1 2.033(11) . ?
C11 H11A 0.9900 . ?
C11 H11B 0.9900 . ?
C11 N1 1.506(14) . ?
C12 H12A 0.9900 . ?
C12 H12B 0.9900 . ?
C12 C13 1.488(18) . ?
C12 N1 1.517(15) . ?
C13 C14 1.335(19) . ?
C13 C18 1.439(19) . ?
C14 H14 0.9500 . ?
C14 C15 1.392(19) . ?
C15 H15 0.9500 . ?
C15 C16 1.40(2) . ?
C16 C17 1.36(2) . ?
C16 N2 1.502(19) . ?
C17 H17 0.9500 . ?
C17 C18 1.386(19) . ?
C18 H18 0.9500 . ?
C19 C20 1.41(2) . ?
C19 C24 1.41(2) . ?
C19 N3 1.481(19) . ?
C20 H20 0.9500 . ?
C20 C21 1.39(2) . ?
C21 H21 0.9500 . ?
C21 C22 1.37(2) . ?
C22 C23 1.40(2) . ?
C22 O1 1.380(18) . ?
C23 H23 0.9500 . ?
C23 C24 1.36(2) . ?
C24 H24 0.9500 . ?
C25 H25A 0.9800 . ?
C25 H25B 0.9800 . ?
C25 H25C 0.9800 . ?
C25 O1 1.455(19) . ?
C26 H26A 0.9900 . ?
C26 H26B 0.9900 . ?
C26 C27 1.519(16) . ?
C26 O2 1.427(12) . ?
C27 H27A 0.9900 . ?
C27 H27B 0.9900 . ?
C27 O3 1.445(12) . ?
C28 H28A 0.9900 . ?
C28 H28B 0.9900 . ?
C28 C29 1.507(17) . ?
C28 O3 1.456(14) . ?
C29 H29A 0.9900 . ?
C29 H29B 0.9900 . ?
C29 O4 1.430(15) . ?
C30 H30A 0.9900 . ?
C30 H30B 0.9900 . ?
C30 C31 1.481(17) . ?
C30 O4 1.447(13) . ?
C31 H31A 0.9900 . ?
C31 H31B 0.9900 . ?
C31 O5 1.442(13) . ?
C32 C33 1.378(17) . ?
C32 C37 1.415(17) . ?
C32 O5 1.385(15) . ?
C33 H33 0.9500 . ?
C33 C34 1.410(19) . ?
C34 H34 0.9500 . ?
C34 C35 1.34(2) . ?
C35 H35 0.9500 . ?
C35 C36 1.402(19) . ?
C36 H36 0.9500 . ?
C36 C37 1.366(18) . ?
C37 O6 1.373(14) . ?
C38 H38A 0.9900 . ?
C38 H38B 0.9900 . ?
C38 C39 1.500(16) . ?
C38 O6 1.448(13) . ?
C39 H39A 0.9900 . ?
C39 H39B 0.9900 . ?
C39 H39C 0.9900 . ?
C39 H39D 0.9900 . ?
C39 O7 1.400(14) . ?
C39 O7A 1.60(11) . ?
C40 H40A 0.9900 . ?
C40 H40B 0.9900 . ?
C40 H40 0.9500 . ?
C40 C41 1.448(15) . ?
C40 O7 1.396(17) . ?
C40 O7A 1.27(9) . ?
C41 H41 0.9500 . ?
C41 H41A 0.9500 . ?
C41 O8 1.365(17) . ?
C41 O8A 1.20(4) . ?
C42 H42A 0.9900 . ?
C42 H42B 0.9900 . ?
C42 H42C 0.9900 . ?
C42 H42D 0.9900 . ?
C42 C43 1.429(18) . ?
C42 O8 1.476(15) . ?
C42 O8A 1.58(4) . ?
C43 H43A 0.9900 . ?
C43 H43B 0.9900 . ?
C43 O9 1.464(13) . ?
C44 C45 1.386(17) . ?
C44 C49 1.406(15) . ?
C44 O9 1.366(14) . ?
C45 H45 0.9500 . ?
C45 C46 1.392(19) . ?
C46 H46 0.9500 . ?
C46 C47 1.358(18) . ?
C47 H47 0.9500 . ?
C47 C48 1.385(17) . ?
C48 H48 0.9500 . ?
C48 C49 1.398(16) . ?
C49 O2 1.355(13) . ?
F1 P1 1.620(13) . ?
F2 P1 1.629(19) . ?
F3 P1 1.599(17) . ?
F4 P1 1.61(2) . ?
F5 P1 1.570(14) . ?
F6 P1 1.627(14) . ?
N1 H1A 0.9100 . ?
N1 H1B 0.9100 . ?
N2 N3 1.199(16) . ?
P1 F1A 1.56(4) . ?
P1 F5A 1.61(3) . ?
P1 F2A 1.47(3) . ?
P1 F3A 1.56(5) . ?
P1 F4A 1.60(4) . ?
P1 F6A 1.51(3) . ?
